data_4515612
loop_
_publ_author_name
'Xiong, Xiaodong'
'Yeung, Ying-Yeung'

_publ_section_title
;
 Ammonium Salt-Catalyzed Highly Practical Ortho-Selective Monohalogenation
 and Phenylselenation of Phenols: Scope and Applications
;
_journal_issue 5
_journal_name_full 'ACS Catalysis'
_journal_page_first 4033
_journal_paper_doi 10.1021/acscatal.8b00327
_journal_volume 8
_journal_year 2018
_chemical_formula_sum 'C6 H3 Br Cl I O'
_chemical_formula_weight 333.34
_space_group_crystal_system monoclinic
_space_group_IT_number 4
_space_group_name_Hall 'P 2yb'
_space_group_name_H-M_alt 'P 1 21 1'
_atom_sites_solution_hydrogens geom
_audit_creation_method SHELXL-2014/6
_cell_angle_alpha 90
_cell_angle_beta 100.781(5)
_cell_angle_gamma 90
_cell_formula_units_Z 2
_cell_length_a 7.2559(13)
_cell_length_b 4.5474(8)
_cell_length_c 13.321(2)
_cell_measurement_reflns_used 479
_cell_measurement_temperature 296(2)
_cell_measurement_theta_max 15
_cell_measurement_theta_min 15
_cell_volume 431.77(13)
_computing_cell_refinement 'BRUKER D8VENTURE DIFFRACTOMETER'
_computing_data_collection 'BRUKER D8VENTURE DIFFRACTOMETER'
_computing_data_reduction 'BRUKER D8VENTURE DIFFRACTOMETER'
_computing_molecular_graphics 'BRUKER SHELXTL'
_computing_publication_material 'BRUKER SHELXTL'
_computing_structure_refinement 'SHELXL-2014/6 (Sheldrick, 2014)'
_diffrn_ambient_temperature 296(2)
_diffrn_measured_fraction_theta_full 0.983
_diffrn_measured_fraction_theta_max 0.985
_diffrn_measurement_device_type 'BRUKER D8VENTURE DIFFRACTOMETER'
_diffrn_measurement_method 'PHI & OMEGA SCAN'
_diffrn_radiation_type MoK\a
_diffrn_radiation_wavelength 0.71073
_diffrn_reflns_av_R_equivalents 0.0339
_diffrn_reflns_av_unetI/netI 0.0163
_diffrn_reflns_Laue_measured_fraction_full 0.983
_diffrn_reflns_Laue_measured_fraction_max 0.985
_diffrn_reflns_limit_h_max 9
_diffrn_reflns_limit_h_min -9
_diffrn_reflns_limit_k_max 5
_diffrn_reflns_limit_k_min -5
_diffrn_reflns_limit_l_max 17
_diffrn_reflns_limit_l_min -17
_diffrn_reflns_number 17353
_diffrn_reflns_point_group_measured_fraction_full 0.987
_diffrn_reflns_point_group_measured_fraction_max 0.987
_diffrn_reflns_theta_full 25.242
_diffrn_reflns_theta_max 27.941
_diffrn_reflns_theta_min 2.858
_exptl_absorpt_coefficient_mu 8.575
_exptl_absorpt_correction_T_max 0.7456
_exptl_absorpt_correction_T_min 0.3195
_exptl_absorpt_correction_type multi-scan
_exptl_crystal_colour colourless
_exptl_crystal_density_diffrn 2.564
_exptl_crystal_description block
_exptl_crystal_F_000 304
_exptl_crystal_size_max 0.400
_exptl_crystal_size_mid 0.300
_exptl_crystal_size_min 0.200
_refine_diff_density_max 2.974
_refine_diff_density_min -1.812
_refine_diff_density_rms 0.281
_refine_ls_abs_structure_details
;
 Refined as an inversion twin.
;
_refine_ls_abs_structure_Flack 0.52(6)
_refine_ls_extinction_coef 0.15(3)
_refine_ls_extinction_expression Fc^*^=kFc[1+0.001xFc^2^\l^3^/sin(2\q)]^-1/4^
_refine_ls_extinction_method SHELXL
_refine_ls_goodness_of_fit_ref 1.160
_refine_ls_hydrogen_treatment constr
_refine_ls_matrix_type full
_refine_ls_number_parameters 93
_refine_ls_number_reflns 2043
_refine_ls_number_restraints 1
_refine_ls_restrained_S_all 1.159
_refine_ls_R_factor_all 0.0721
_refine_ls_R_factor_gt 0.0702
_refine_ls_shift/su_max 0.000
_refine_ls_shift/su_mean 0.000
_refine_ls_structure_factor_coef Fsqd
_refine_ls_weighting_details 'w=1/[\s^2^(Fo^2^)+(0.1643P)^2^+1.1780P] where P=(Fo^2^+2Fc^2^)/3'
_refine_ls_weighting_scheme calc
_refine_ls_wR_factor_gt 0.2329
_refine_ls_wR_factor_ref 0.2358
_reflns_Friedel_coverage 0.782
_reflns_Friedel_fraction_full 0.993
_reflns_Friedel_fraction_max 0.991
_reflns_number_gt 1951
_reflns_number_total 2043
_reflns_threshold_expression 'I > 2\s(I)'
_cod_data_source_file cs8b00327_si_011.cif
_cod_data_source_block xxd266
_cod_original_sg_symbol_H-M 'P 21'
_cod_database_code 4515612
_shelx_space_group_comment
;
The symmetry employed for this shelxl refinement is uniquely defined
by the following loop, which should always be used as a source of
symmetry information in preference to the above space-group names.
They are only intended as comments.
;
_shelx_estimated_absorpt_t_min 0.131
_shelx_estimated_absorpt_t_max 0.279
_shelxl_version_number 2014/6

loop_
_space_group_symop_operation_xyz
'x, y, z'
'-x, y+1/2, -z'

loop_
_atom_site_label
_atom_site_type_symbol
_atom_site_fract_x
_atom_site_fract_y
_atom_site_fract_z
_atom_site_U_iso_or_equiv
_atom_site_adp_type
_atom_site_occupancy
_atom_site_site_symmetry_order
_atom_site_calc_flag
_atom_site_refinement_flags_posn
_atom_site_refinement_flags_adp
I1 I 0.7906(2) 1.1116(3) 0.04422(9) 0.0756(7) Uani 1 1 d . .
Br1 Br 0.2331(3) 1.1659(7) 0.3022(2) 0.0816(9) Uani 1 1 d . .
Cl1 Cl 0.8547(3) 0.4497(6) 0.4181(2) 0.0318(6) Uani 1 1 d . .
O1 O 0.4870(17) 0.753(3) 0.4345(9) 0.053(2) Uani 1 1 d . .
H1A H 0.4972 0.9008 0.4703 0.079 Uiso 1 1 calc R U
C1 C 0.5531(19) 0.810(3) 0.3457(12) 0.044(3) Uani 1 1 d . .
C2 C 0.4539(17) 0.999(4) 0.2756(11) 0.043(3) Uani 1 1 d . .
C3 C 0.518(2) 1.091(4) 0.1883(11) 0.054(4) Uani 1 1 d . .
H3A H 0.4525 1.2276 0.1435 0.064 Uiso 1 1 calc R U
C4 C 0.679(2) 0.974(4) 0.1719(12) 0.052(3) Uani 1 1 d . .
C5 C 0.784(2) 0.769(4) 0.2415(12) 0.051(3) Uani 1 1 d . .
H5A H 0.8938 0.6862 0.2276 0.061 Uiso 1 1 calc R U
C6 C 0.7207(19) 0.697(3) 0.3285(11) 0.044(3) Uani 1 1 d . .

loop_
_atom_site_aniso_label
_atom_site_aniso_U_11
_atom_site_aniso_U_22
_atom_site_aniso_U_33
_atom_site_aniso_U_23
_atom_site_aniso_U_13
_atom_site_aniso_U_12
I1 0.1080(12) 0.0754(11) 0.0529(8) -0.0001(6) 0.0400(7) -0.0120(7)
Br1 0.0628(11) 0.0922(18) 0.0904(15) 0.0030(13) 0.0164(9) 0.0124(11)
Cl1 0.0342(11) 0.0276(11) 0.0340(12) -0.0005(10) 0.0069(8) 0.0050(9)
O1 0.066(6) 0.048(5) 0.049(6) 0.005(5) 0.026(5) 0.006(5)
C1 0.041(5) 0.038(6) 0.053(7) -0.007(6) 0.011(5) -0.009(5)
C2 0.038(5) 0.050(7) 0.042(6) -0.003(5) 0.007(4) 0.002(5)
C3 0.058(8) 0.057(10) 0.045(7) 0.006(8) 0.005(6) -0.007(8)
C4 0.067(8) 0.046(7) 0.046(7) -0.005(7) 0.017(6) -0.003(7)
C5 0.064(8) 0.046(7) 0.048(7) -0.003(6) 0.026(6) -0.002(7)
C6 0.051(6) 0.033(6) 0.048(7) -0.010(5) 0.014(5) -0.011(5)

loop_
_atom_type_symbol
_atom_type_description
_atom_type_scat_dispersion_real
_atom_type_scat_dispersion_imag
_atom_type_scat_source
C C 0.0033 0.0016 'International Tables Vol C Tables 4.2.6.8 and 6.1.1.4'
H H 0.0000 0.0000 'International Tables Vol C Tables 4.2.6.8 and 6.1.1.4'
O O 0.0106 0.0060 'International Tables Vol C Tables 4.2.6.8 and 6.1.1.4'
Cl Cl 0.1484 0.1585 'International Tables Vol C Tables 4.2.6.8 and 6.1.1.4'
Br Br -0.2901 2.4595 'International Tables Vol C Tables 4.2.6.8 and 6.1.1.4'
I I -0.4742 1.8119 'International Tables Vol C Tables 4.2.6.8 and 6.1.1.4'

loop_
_geom_angle_atom_site_label_1
_geom_angle_atom_site_label_2
_geom_angle_atom_site_label_3
_geom_angle
C2 C1 C6 119.3(14)
C2 C1 O1 118.7(13)
C6 C1 O1 121.9(15)
C1 C2 C3 122.7(13)
C1 C2 Br1 119.1(11)
C3 C2 Br1 118.1(11)
C4 C3 C2 117.1(15)
C3 C4 C5 122.0(14)
C3 C4 I1 119.4(12)
C5 C4 I1 118.5(12)
C6 C5 C4 119.0(14)
C5 C6 C1 119.9(15)
C5 C6 Cl1 119.4(12)
C1 C6 Cl1 120.7(12)

loop_
_geom_bond_atom_site_label_1
_geom_bond_atom_site_label_2
_geom_bond_distance
I1 C4 2.110(17)
Br1 C2 1.866(14)
Cl1 C6 1.788(16)
O1 C1 1.383(18)
C1 C2 1.37(2)
C1 C6 1.38(2)
C2 C3 1.40(2)
C3 C4 1.34(2)
C4 C5 1.43(2)
C5 C6 1.36(2)
